data_4078524
loop_
_publ_author_name
'Okazaki, Masaaki'
'Suto, Kosei'
'Kudo, Naotsugu'
'Takano, Masato'
'Ozawa, Fumiyuki'

_publ_section_title
;
 Synthesis and Structure of Cubane-Type Tetrairon Clusters Possessing
 \m3-Isonitrile Ligands. Reductive Coupling of Two Isonitriles on
 Redox-Responsive Tetrairon Reaction Sites
;
_journal_issue 11
_journal_name_full Organometallics
_journal_page_first 4110
_journal_paper_doi 10.1021/om3002944
_journal_volume 31
_journal_year 2012
_chemical_absolute_configuration unk
_chemical_formula_sum 'C40 H40 Fe4 N2'
_chemical_formula_weight 772.14
_chemical_properties_physical air-sensitive
_space_group_IT_number 61
_symmetry_cell_setting orthorhombic
_symmetry_Int_Tables_number 61
_symmetry_space_group_name_Hall '-P 2ac 2ab'
_symmetry_space_group_name_H-M 'P b c a'
_atom_sites_solution_hydrogens geom
_atom_sites_solution_primary direct
_atom_sites_solution_secondary difmap
_audit_creation_method SHELXL-97
_cell_angle_alpha 90.00
_cell_angle_beta 90.00
_cell_angle_gamma 90.00
_cell_formula_units_Z 8
_cell_length_a 11.6939(5)
_cell_length_b 20.5307(9)
_cell_length_c 26.4471(11)
_cell_measurement_reflns_used 40346
_cell_measurement_temperature 173(2)
_cell_measurement_theta_max 54.77
_cell_measurement_theta_min 6.09
_cell_volume 6349.5(5)
_computing_cell_refinement PROCESS-AUTO
_computing_data_collection PROCESS-AUTO
_computing_structure_refinement 'SHELXL-97 (Sheldrick, 1997)'
_computing_structure_solution 'SHELXS-97 (Sheldrick, 1990)'
_diffrn_ambient_temperature 173(2)
_diffrn_detector_area_resol_mean 10.0
_diffrn_measured_fraction_theta_full 0.998
_diffrn_measured_fraction_theta_max 0.998
_diffrn_measurement_device_type 'Rigaku R-AXISIP'
_diffrn_measurement_method \w
_diffrn_radiation_monochromator graphite
_diffrn_radiation_probe x-ray
_diffrn_radiation_type MoK\a
_diffrn_radiation_wavelength 0.71075
_diffrn_reflns_av_R_equivalents 0.0464
_diffrn_reflns_av_sigmaI/netI 0.0271
_diffrn_reflns_limit_h_max 15
_diffrn_reflns_limit_h_min -15
_diffrn_reflns_limit_k_max 26
_diffrn_reflns_limit_k_min -26
_diffrn_reflns_limit_l_max 34
_diffrn_reflns_limit_l_min -32
_diffrn_reflns_number 55083
_diffrn_reflns_theta_full 27.39
_diffrn_reflns_theta_max 27.39
_diffrn_reflns_theta_min 3.05
_diffrn_source 'fine-focus sealed tube'
_exptl_absorpt_coefficient_mu 1.825
_exptl_absorpt_correction_T_max 0.8386
_exptl_absorpt_correction_T_min 0.5289
_exptl_absorpt_correction_type multi-scan
_exptl_absorpt_process_details
;
 Higashi, T. (1995). Program for Absorption Correction.
    Rigaku Corporation, Tokyo, Japan.
;
_exptl_crystal_colour 'dark brown'
_exptl_crystal_density_diffrn 1.615
_exptl_crystal_density_meas ?
_exptl_crystal_density_method 'not measured'
_exptl_crystal_description plate
_exptl_crystal_F_000 3184
_exptl_crystal_size_max 0.40
_exptl_crystal_size_mid 0.30
_exptl_crystal_size_min 0.10
_refine_diff_density_max 0.358
_refine_diff_density_min -0.234
_refine_diff_density_rms 0.060
_refine_ls_extinction_method none
_refine_ls_goodness_of_fit_ref 1.044
_refine_ls_hydrogen_treatment mixed
_refine_ls_matrix_type full
_refine_ls_number_parameters 427
_refine_ls_number_reflns 7193
_refine_ls_number_restraints 0
_refine_ls_restrained_S_all 1.044
_refine_ls_R_factor_all 0.0313
_refine_ls_R_factor_gt 0.0250
_refine_ls_shift/su_max 0.002
_refine_ls_shift/su_mean 0.000
_refine_ls_structure_factor_coef Fsqd
_refine_ls_weighting_details 'calc w=1/[\s^2^(Fo^2^)+(0.0293P)^2^+2.4781P] where P=(Fo^2^+2Fc^2^)/3'
_refine_ls_weighting_scheme calc
_refine_ls_wR_factor_gt 0.0601
_refine_ls_wR_factor_ref 0.0629
_reflns_number_gt 6208
_reflns_number_total 7193
_reflns_threshold_expression >2sigma(I)
_cod_data_source_file om3002944_si_002.cif
_cod_data_source_block ydkr
_cod_depositor_comments
;
The following automatic conversions were performed:

'_exptl_crystal_density_meas' value 'not measured' was changed to '?'
- the value is perceived as not measured.

Automatic conversion script
Id: cif_fix_values 3008 2015-01-20 13:52:24Z robertas 
;
_cod_database_code 4078524

loop_
_symmetry_equiv_pos_as_xyz
'x, y, z'
'-x+1/2, -y, z+1/2'
'x+1/2, -y+1/2, -z'
'-x, y+1/2, -z+1/2'
'-x, -y, -z'
'x-1/2, y, -z-1/2'
'-x-1/2, y-1/2, z'
'x, -y-1/2, z-1/2'

loop_
_atom_site_label
_atom_site_type_symbol
_atom_site_fract_x
_atom_site_fract_y
_atom_site_fract_z
_atom_site_U_iso_or_equiv
_atom_site_adp_type
_atom_site_occupancy
_atom_site_symmetry_multiplicity
_atom_site_calc_flag
_atom_site_refinement_flags
Fe1 Fe 0.737590(18) 0.090217(11) 0.343834(8) 0.01958(6) Uani 1 1 d .
Fe2 Fe 0.697121(19) 0.151137(11) 0.428925(8) 0.02153(6) Uani 1 1 d .
Fe3 Fe 0.877363(19) 0.169460(11) 0.379964(8) 0.02060(6) Uani 1 1 d .
Fe4 Fe 0.747957(19) 0.032451(11) 0.428582(8) 0.02203(6) Uani 1 1 d .
C1 C 0.86841(13) 0.07393(8) 0.38739(6) 0.0211(3) Uani 1 1 d .
H1 H 0.9400(16) 0.0488(9) 0.3815(7) 0.025(5) Uiso 1 1 d .
C2 C 0.84567(13) 0.10949(8) 0.43619(6) 0.0218(3) Uani 1 1 d .
H2 H 0.8993(16) 0.1102(9) 0.4647(7) 0.027(5) Uiso 1 1 d .
C3 C 0.72582(14) 0.18935(8) 0.35822(6) 0.0241(3) Uani 1 1 d .
C4 C 0.61519(14) 0.07154(8) 0.39846(6) 0.0232(3) Uani 1 1 d .
C5 C 0.57117(15) 0.24982(8) 0.31936(6) 0.0274(4) Uani 1 1 d .
C6 C 0.47736(15) 0.20957(9) 0.33054(7) 0.0309(4) Uani 1 1 d .
H3 H 0.4889 0.1695 0.3478 0.037 Uiso 1 1 calc R
C7 C 0.36748(16) 0.22832(9) 0.31644(7) 0.0340(4) Uani 1 1 d .
H4 H 0.3044 0.2012 0.3248 0.041 Uiso 1 1 calc R
C8 C 0.34880(17) 0.28598(10) 0.29039(7) 0.0378(4) Uani 1 1 d .
H5 H 0.2735 0.2983 0.2810 0.045 Uiso 1 1 calc R
C9 C 0.44122(17) 0.32550(9) 0.27819(7) 0.0363(4) Uani 1 1 d .
H6 H 0.4290 0.3649 0.2601 0.044 Uiso 1 1 calc R
C10 C 0.55125(16) 0.30780(8) 0.29221(6) 0.0303(4) Uani 1 1 d .
H7 H 0.6138 0.3350 0.2834 0.036 Uiso 1 1 calc R
C11 C 0.42873(14) 0.02132(8) 0.37665(6) 0.0260(3) Uani 1 1 d .
C12 C 0.45053(16) -0.04498(9) 0.36795(7) 0.0340(4) Uani 1 1 d .
H8 H 0.5258 -0.0615 0.3722 0.041 Uiso 1 1 calc R
C13 C 0.36316(18) -0.08654(10) 0.35317(8) 0.0418(5) Uani 1 1 d .
H9 H 0.3789 -0.1314 0.3478 0.050 Uiso 1 1 calc R
C14 C 0.25259(18) -0.06313(11) 0.34614(8) 0.0441(5) Uani 1 1 d .
H10 H 0.1927 -0.0918 0.3364 0.053 Uiso 1 1 calc R
C15 C 0.23131(16) 0.00225(11) 0.35350(8) 0.0405(5) Uani 1 1 d .
H11 H 0.1563 0.0187 0.3481 0.049 Uiso 1 1 calc R
C16 C 0.31702(15) 0.04432(9) 0.36851(7) 0.0324(4) Uani 1 1 d .
H12 H 0.3003 0.0892 0.3734 0.039 Uiso 1 1 calc R
C17 C 0.80266(15) 0.02886(8) 0.28509(6) 0.0269(4) Uani 1 1 d .
C18 C 0.68812(17) 0.01140(10) 0.29664(7) 0.0368(4) Uani 1 1 d .
H13 H 0.6618 -0.0324 0.3085 0.044 Uiso 1 1 calc R
C19 C 0.61675(17) 0.06563(12) 0.28656(7) 0.0443(5) Uani 1 1 d .
H14 H 0.5316 0.0668 0.2901 0.053 Uiso 1 1 calc R
C20 C 0.68591(18) 0.11642(11) 0.26907(6) 0.0398(5) Uani 1 1 d .
H15 H 0.6589 0.1604 0.2580 0.048 Uiso 1 1 calc R
C21 C 0.80054(16) 0.09425(8) 0.26862(6) 0.0281(4) Uani 1 1 d .
H16 H 0.8683 0.1200 0.2570 0.034 Uiso 1 1 calc R
C22 C 0.90488(19) -0.01485(10) 0.28665(7) 0.0424(5) Uani 1 1 d .
H17 H 0.9147 -0.0359 0.2537 0.064 Uiso 1 1 calc R
H18 H 0.8938 -0.0482 0.3127 0.064 Uiso 1 1 calc R
H19 H 0.9731 0.0109 0.2946 0.064 Uiso 1 1 calc R
C23 C 0.70794(15) 0.19100(9) 0.50375(6) 0.0291(4) Uani 1 1 d .
C24 C 0.60821(16) 0.15215(10) 0.49877(7) 0.0375(4) Uani 1 1 d .
H20 H 0.5889 0.1131 0.5197 0.045 Uiso 1 1 calc R
C25 C 0.53792(16) 0.18005(12) 0.46077(8) 0.0461(6) Uani 1 1 d .
H21 H 0.4608 0.1640 0.4502 0.055 Uiso 1 1 calc R
C26 C 0.59333(19) 0.23528(11) 0.44207(8) 0.0432(5) Uani 1 1 d .
H22 H 0.5631 0.2654 0.4156 0.052 Uiso 1 1 calc R
C27 C 0.69921(17) 0.24172(9) 0.46767(7) 0.0332(4) Uani 1 1 d .
H23 H 0.7561 0.2775 0.4625 0.040 Uiso 1 1 calc R
C28 C 0.80104(19) 0.18204(11) 0.54193(7) 0.0443(5) Uani 1 1 d .
H24 H 0.8736 0.1976 0.5278 0.066 Uiso 1 1 calc R
H25 H 0.8079 0.1357 0.5504 0.066 Uiso 1 1 calc R
H26 H 0.7827 0.2069 0.5725 0.066 Uiso 1 1 calc R
C29 C 1.05003(14) 0.19022(8) 0.39913(6) 0.0262(3) Uani 1 1 d .
C30 C 0.98079(16) 0.24542(8) 0.40887(7) 0.0334(4) Uani 1 1 d .
H27 H 0.9711 0.2674 0.4423 0.040 Uiso 1 1 calc R
C31 C 0.92827(17) 0.26432(9) 0.36273(8) 0.0392(5) Uani 1 1 d .
H28 H 0.8762 0.3025 0.3580 0.047 Uiso 1 1 calc R
C32 C 0.96519(16) 0.22127(10) 0.32421(7) 0.0374(4) Uani 1 1 d .
H29 H 0.9442 0.2238 0.2876 0.045 Uiso 1 1 calc R
C33 C 1.03964(14) 0.17540(9) 0.34638(6) 0.0291(4) Uani 1 1 d .
H30 H 1.0798 0.1393 0.3282 0.035 Uiso 1 1 calc R
C34 C 1.12078(16) 0.15366(10) 0.43663(7) 0.0349(4) Uani 1 1 d .
H31 H 1.1998 0.1694 0.4354 0.052 Uiso 1 1 calc R
H32 H 1.1192 0.1071 0.4285 0.052 Uiso 1 1 calc R
H33 H 1.0898 0.1604 0.4706 0.052 Uiso 1 1 calc R
C35 C 0.83547(16) -0.05637(8) 0.44317(7) 0.0327(4) Uani 1 1 d .
C36 C 0.72172(19) -0.06930(9) 0.42732(9) 0.0424(5) Uani 1 1 d .
H34 H 0.6990 -0.0956 0.3971 0.051 Uiso 1 1 calc R
C37 C 0.64562(18) -0.03967(11) 0.46229(9) 0.0478(6) Uani 1 1 d .
H35 H 0.5602 -0.0418 0.4609 0.057 Uiso 1 1 calc R
C38 C 0.71060(18) -0.00827(11) 0.50008(8) 0.0446(5) Uani 1 1 d .
H36 H 0.6801 0.0154 0.5302 0.054 Uiso 1 1 calc R
C39 C 0.82717(17) -0.01833(9) 0.48795(7) 0.0336(4) Uani 1 1 d .
H37 H 0.8935 -0.0021 0.5082 0.040 Uiso 1 1 calc R
C40 C 0.94346(19) -0.08163(10) 0.42019(8) 0.0453(5) Uani 1 1 d .
H38 H 0.9758 -0.1155 0.4420 0.068 Uiso 1 1 calc R
H39 H 0.9985 -0.0459 0.4167 0.068 Uiso 1 1 calc R
H40 H 0.9269 -0.1000 0.3868 0.068 Uiso 1 1 calc R
N1 N 0.68370(12) 0.23670(7) 0.33384(6) 0.0289(3) Uani 1 1 d .
N2 N 0.50847(12) 0.06623(7) 0.39317(5) 0.0282(3) Uani 1 1 d .

loop_
_atom_site_aniso_label
_atom_site_aniso_U_11
_atom_site_aniso_U_22
_atom_site_aniso_U_33
_atom_site_aniso_U_23
_atom_site_aniso_U_13
_atom_site_aniso_U_12
Fe1 0.01828(11) 0.02250(11) 0.01796(11) -0.00181(8) -0.00101(8) -0.00004(9)
Fe2 0.01842(11) 0.02514(12) 0.02103(11) -0.00474(9) -0.00020(9) 0.00146(9)
Fe3 0.01827(11) 0.02109(11) 0.02244(11) 0.00083(9) -0.00193(9) -0.00183(9)
Fe4 0.01887(12) 0.02361(12) 0.02359(12) 0.00426(9) -0.00092(9) -0.00094(9)
C1 0.0183(7) 0.0224(7) 0.0226(8) -0.0001(6) 0.0003(6) 0.0006(6)
C2 0.0190(7) 0.0263(8) 0.0201(7) 0.0007(6) -0.0022(6) -0.0004(6)
C3 0.0222(8) 0.0256(8) 0.0245(8) -0.0025(7) -0.0016(6) -0.0019(7)
C4 0.0231(8) 0.0243(7) 0.0220(7) 0.0002(6) 0.0010(6) -0.0003(6)
C5 0.0290(9) 0.0262(8) 0.0272(8) -0.0041(7) -0.0056(7) 0.0051(7)
C6 0.0297(9) 0.0312(9) 0.0318(9) -0.0030(7) -0.0049(7) 0.0044(7)
C7 0.0289(9) 0.0399(10) 0.0331(9) -0.0100(8) -0.0031(8) 0.0048(8)
C8 0.0321(10) 0.0428(10) 0.0387(10) -0.0122(9) -0.0098(8) 0.0160(9)
C9 0.0435(11) 0.0309(9) 0.0345(9) -0.0039(8) -0.0071(8) 0.0156(8)
C10 0.0349(10) 0.0267(8) 0.0294(8) -0.0040(7) -0.0028(7) 0.0067(7)
C11 0.0213(8) 0.0332(9) 0.0234(8) 0.0020(7) 0.0011(6) -0.0038(7)
C12 0.0252(9) 0.0352(9) 0.0415(10) 0.0016(8) -0.0014(8) -0.0014(8)
C13 0.0418(11) 0.0315(10) 0.0521(12) -0.0030(9) -0.0027(9) -0.0065(9)
C14 0.0350(11) 0.0459(12) 0.0514(12) -0.0037(10) -0.0088(9) -0.0153(9)
C15 0.0242(9) 0.0485(11) 0.0489(12) -0.0010(10) -0.0094(8) -0.0034(8)
C16 0.0231(9) 0.0357(9) 0.0383(9) -0.0001(8) -0.0034(7) -0.0010(7)
C17 0.0321(9) 0.0279(8) 0.0206(7) -0.0054(6) 0.0031(7) -0.0003(7)
C18 0.0401(11) 0.0427(10) 0.0275(9) -0.0144(8) 0.0045(8) -0.0180(9)
C19 0.0250(9) 0.0812(16) 0.0268(9) -0.0198(10) -0.0059(8) -0.0001(10)
C20 0.0500(12) 0.0519(12) 0.0175(8) -0.0045(8) -0.0091(8) 0.0181(10)
C21 0.0369(9) 0.0301(9) 0.0173(7) -0.0017(6) 0.0025(7) -0.0003(8)
C22 0.0556(13) 0.0388(10) 0.0328(10) -0.0041(8) 0.0071(9) 0.0172(10)
C23 0.0295(9) 0.0345(9) 0.0234(8) -0.0090(7) 0.0023(7) 0.0012(7)
C24 0.0333(10) 0.0443(11) 0.0349(10) -0.0139(8) 0.0169(8) -0.0055(8)
C25 0.0222(9) 0.0670(14) 0.0490(12) -0.0355(11) -0.0003(9) 0.0087(9)
C26 0.0483(12) 0.0473(12) 0.0339(10) -0.0182(9) -0.0071(9) 0.0260(10)
C27 0.0392(10) 0.0289(9) 0.0316(9) -0.0100(7) 0.0043(8) 0.0032(8)
C28 0.0466(12) 0.0574(13) 0.0288(9) -0.0116(9) -0.0076(9) 0.0098(10)
C29 0.0207(8) 0.0297(8) 0.0282(8) 0.0001(7) -0.0022(7) -0.0081(7)
C30 0.0284(9) 0.0276(8) 0.0441(10) -0.0063(8) -0.0029(8) -0.0086(7)
C31 0.0313(10) 0.0239(8) 0.0624(13) 0.0102(9) -0.0086(9) -0.0083(7)
C32 0.0353(10) 0.0411(10) 0.0359(10) 0.0154(8) -0.0058(8) -0.0171(9)
C33 0.0228(8) 0.0372(9) 0.0274(8) 0.0017(7) 0.0030(7) -0.0090(7)
C34 0.0259(9) 0.0448(11) 0.0339(9) 0.0013(8) -0.0084(8) -0.0045(8)
C35 0.0338(10) 0.0244(8) 0.0399(10) 0.0105(7) -0.0088(8) 0.0006(7)
C36 0.0452(11) 0.0247(9) 0.0573(13) 0.0135(9) -0.0209(10) -0.0082(8)
C37 0.0291(10) 0.0482(12) 0.0663(14) 0.0323(11) -0.0007(10) -0.0083(9)
C38 0.0423(11) 0.0534(12) 0.0381(10) 0.0240(10) 0.0093(9) 0.0069(10)
C39 0.0349(10) 0.0359(9) 0.0300(9) 0.0124(8) -0.0051(8) 0.0015(8)
C40 0.0507(12) 0.0375(10) 0.0477(12) 0.0038(9) -0.0058(10) 0.0162(10)
N1 0.0261(7) 0.0261(7) 0.0345(7) 0.0039(6) -0.0062(6) 0.0010(6)
N2 0.0185(7) 0.0321(7) 0.0339(8) -0.0015(6) -0.0006(6) -0.0029(6)

loop_
_atom_type_symbol
_atom_type_description
_atom_type_scat_dispersion_real
_atom_type_scat_dispersion_imag
_atom_type_scat_source
C C 0.0033 0.0016 'International Tables Vol C Tables 4.2.6.8 and 6.1.1.4'
H H 0.0000 0.0000 'International Tables Vol C Tables 4.2.6.8 and 6.1.1.4'
Fe Fe 0.3463 0.8444 'International Tables Vol C Tables 4.2.6.8 and 6.1.1.4'
N N 0.0061 0.0033 'International Tables Vol C Tables 4.2.6.8 and 6.1.1.4'

loop_
_geom_angle_atom_site_label_1
_geom_angle_atom_site_label_2
_geom_angle_atom_site_label_3
_geom_angle
C1 Fe1 C4 95.67(6)
C1 Fe1 C3 96.45(7)
C4 Fe1 C3 90.45(6)
C1 Fe1 C21 106.81(7)
C4 Fe1 C21 154.33(7)
C3 Fe1 C21 99.00(6)
C1 Fe1 C18 115.56(8)
C4 Fe1 C18 94.63(7)
C3 Fe1 C18 146.82(7)
C21 Fe1 C18 64.76(7)
C1 Fe1 C19 154.39(8)
C4 Fe1 C19 89.64(7)
C3 Fe1 C19 108.57(8)
C21 Fe1 C19 64.75(7)
C18 Fe1 C19 38.89(8)
C1 Fe1 C20 144.53(8)
C4 Fe1 C20 119.81(7)
C3 Fe1 C20 84.49(7)
C21 Fe1 C20 38.83(7)
C18 Fe1 C20 64.59(8)
C19 Fe1 C20 38.24(9)
C1 Fe1 C17 92.82(7)
C4 Fe1 C17 130.07(6)
C3 Fe1 C17 137.23(6)
C21 Fe1 C17 38.68(6)
C18 Fe1 C17 38.90(7)
C19 Fe1 C17 65.20(7)
C20 Fe1 C17 64.97(7)
C1 Fe1 Fe3 50.95(5)
C4 Fe1 Fe3 107.84(5)
C3 Fe1 Fe3 48.24(5)
C21 Fe1 Fe3 96.10(5)
C18 Fe1 Fe3 154.14(5)
C19 Fe1 Fe3 149.34(7)
C20 Fe1 Fe3 112.05(6)
C17 Fe1 Fe3 115.39(5)
C1 Fe1 Fe4 50.12(5)
C4 Fe1 Fe4 47.94(4)
C3 Fe1 Fe4 107.43(5)
C21 Fe1 Fe4 146.00(5)
C18 Fe1 Fe4 100.13(6)
C19 Fe1 Fe4 123.25(7)
C20 Fe1 Fe4 161.49(6)
C17 Fe1 Fe4 110.43(5)
Fe3 Fe1 Fe4 86.287(10)
C1 Fe1 Fe2 73.44(5)
C4 Fe1 Fe2 50.46(5)
C3 Fe1 Fe2 50.34(5)
C21 Fe1 Fe2 148.17(5)
C18 Fe1 Fe2 145.08(5)
C19 Fe1 Fe2 127.16(5)
C20 Fe1 Fe2 128.62(5)
C17 Fe1 Fe2 165.85(5)
Fe3 Fe1 Fe2 58.527(9)
Fe4 Fe1 Fe2 58.187(9)
C2 Fe2 C3 96.42(7)
C2 Fe2 C4 96.05(7)
C3 Fe2 C4 91.31(6)
C2 Fe2 C24 110.87(7)
C3 Fe2 C24 150.35(8)
C4 Fe2 C24 96.92(7)
C2 Fe2 C27 109.08(7)
C3 Fe2 C27 95.90(7)
C4 Fe2 C27 152.81(7)
C24 Fe2 C27 64.95(7)
C2 Fe2 C25 149.85(8)
C3 Fe2 C25 113.36(8)
C4 Fe2 C25 88.24(7)
C24 Fe2 C25 39.03(8)
C27 Fe2 C25 64.83(8)
C2 Fe2 C26 147.69(8)
C3 Fe2 C26 86.11(8)
C4 Fe2 C26 116.14(8)
C24 Fe2 C26 64.68(8)
C27 Fe2 C26 38.83(8)
C25 Fe2 C26 38.20(9)
C2 Fe2 C23 91.37(7)
C3 Fe2 C23 133.15(7)
C4 Fe2 C23 133.74(7)
C24 Fe2 C23 38.86(7)
C27 Fe2 C23 38.74(7)
C25 Fe2 C23 65.17(7)
C26 Fe2 C23 64.88(7)
C2 Fe2 Fe3 50.58(5)
C3 Fe2 Fe3 48.26(5)
C4 Fe2 Fe3 107.99(5)
C24 Fe2 Fe3 149.61(5)
C27 Fe2 Fe3 96.22(5)
C25 Fe2 Fe3 154.15(7)
C26 Fe2 Fe3 116.14(7)
C23 Fe2 Fe3 111.74(5)
C2 Fe2 Fe4 50.34(5)
C3 Fe2 Fe4 109.20(5)
C4 Fe2 Fe4 48.52(5)
C24 Fe2 Fe4 97.41(6)
C27 Fe2 Fe4 148.19(5)
C25 Fe2 Fe4 118.67(7)
C26 Fe2 Fe4 156.84(7)
C23 Fe2 Fe4 111.10(5)
Fe3 Fe2 Fe4 86.821(10)
C2 Fe2 Fe1 73.35(5)
C3 Fe2 Fe1 51.01(5)
C4 Fe2 Fe1 50.83(4)
C24 Fe2 Fe1 147.40(5)
C27 Fe2 Fe1 146.22(5)
C25 Fe2 Fe1 129.18(5)
C26 Fe2 Fe1 128.90(5)
C23 Fe2 Fe1 164.72(5)
Fe3 Fe2 Fe1 58.309(9)
Fe4 Fe2 Fe1 59.328(9)
C3 Fe3 C2 100.78(7)
C3 Fe3 C1 101.15(7)
C2 Fe3 C1 44.96(6)
C3 Fe3 C31 89.96(7)
C2 Fe3 C31 143.46(8)
C1 Fe3 C31 164.61(8)
C3 Fe3 C32 97.76(7)
C2 Fe3 C32 161.07(7)
C1 Fe3 C32 127.05(7)
C31 Fe3 C32 39.66(8)
C3 Fe3 C33 134.43(7)
C2 Fe3 C33 121.80(7)
C1 Fe3 C33 98.50(7)
C31 Fe3 C33 66.13(8)
C32 Fe3 C33 39.36(7)
C3 Fe3 C30 118.82(7)
C2 Fe3 C30 107.22(7)
C1 Fe3 C30 136.60(7)
C31 Fe3 C30 39.48(8)
C32 Fe3 C30 66.34(8)
C33 Fe3 C30 66.00(7)
C3 Fe3 C29 155.76(7)
C2 Fe3 C29 97.14(7)
C1 Fe3 C29 103.06(7)
C31 Fe3 C29 66.04(7)
C32 Fe3 C29 66.36(7)
C33 Fe3 C29 39.66(6)
C30 Fe3 C29 39.02(7)
C3 Fe3 Fe1 54.25(5)
C2 Fe3 Fe1 75.99(5)
C1 Fe3 Fe1 49.89(5)
C31 Fe3 Fe1 135.35(6)
C32 Fe3 Fe1 112.56(5)
C33 Fe3 Fe1 117.90(5)
C30 Fe3 Fe1 173.06(5)
C29 Fe3 Fe1 147.59(5)
C3 Fe3 Fe2 53.53(5)
C2 Fe3 Fe2 49.87(5)
C1 Fe3 Fe2 75.78(5)
C31 Fe3 Fe2 119.58(6)
C32 Fe3 Fe2 148.91(6)
C33 Fe3 Fe2 171.65(5)
C30 Fe3 Fe2 113.91(5)
C29 Fe3 Fe2 135.00(5)
Fe1 Fe3 Fe2 63.163(9)
C4 Fe4 C2 100.16(7)
C4 Fe4 C1 99.65(7)
C2 Fe4 C1 45.01(6)
C4 Fe4 C39 150.94(7)
C2 Fe4 C39 93.83(7)
C1 Fe4 C39 108.18(7)
C4 Fe4 C37 90.58(7)
C2 Fe4 C37 148.88(8)
C1 Fe4 C37 160.76(8)
C39 Fe4 C37 65.44(8)
C4 Fe4 C36 106.82(7)
C2 Fe4 C36 152.12(7)
C1 Fe4 C36 121.45(8)
C39 Fe4 C36 65.46(8)
C37 Fe4 C36 39.40(9)
C4 Fe4 C38 111.68(7)
C2 Fe4 C38 110.35(8)
C1 Fe4 C38 144.30(8)
C39 Fe4 C38 39.26(8)
C37 Fe4 C38 39.12(9)
C36 Fe4 C38 65.96(9)
C4 Fe4 C35 145.34(7)
C2 Fe4 C35 113.12(7)
C1 Fe4 C35 97.28(7)
C39 Fe4 C35 39.31(7)
C37 Fe4 C35 65.98(8)
C36 Fe4 C35 39.14(7)
C38 Fe4 C35 66.29(8)
C4 Fe4 Fe2 53.42(5)
C2 Fe4 Fe2 49.78(5)
C1 Fe4 Fe2 75.64(5)
C39 Fe4 Fe2 125.75(5)
C37 Fe4 Fe2 123.22(7)
C36 Fe4 Fe2 157.92(6)
C38 Fe4 Fe2 109.40(7)
C35 Fe4 Fe2 161.19(5)
C4 Fe4 Fe1 53.13(5)
C2 Fe4 Fe1 75.03(5)
C1 Fe4 Fe1 49.10(5)
C39 Fe4 Fe1 155.93(5)
C37 Fe4 Fe1 132.55(6)
C36 Fe4 Fe1 116.18(6)
C38 Fe4 Fe1 164.79(6)
C35 Fe4 Fe1 125.72(5)
Fe2 Fe4 Fe1 62.485(9)
C2 C1 Fe1 106.58(11)
C2 C1 Fe4 67.07(9)
Fe1 C1 Fe4 80.78(6)
C2 C1 Fe3 67.23(9)
Fe1 C1 Fe3 79.15(6)
Fe4 C1 Fe3 121.43(8)
C1 C2 Fe2 106.62(10)
C1 C2 Fe4 67.92(9)
Fe2 C2 Fe4 79.87(6)
C1 C2 Fe3 67.81(8)
Fe2 C2 Fe3 79.54(6)
Fe4 C2 Fe3 122.50(8)
N1 C3 Fe3 132.79(13)
N1 C3 Fe2 133.85(13)
Fe3 C3 Fe2 78.21(6)
N1 C3 Fe1 133.27(13)
Fe3 C3 Fe1 77.50(6)
Fe2 C3 Fe1 78.65(6)
N2 C4 Fe4 144.11(13)
N2 C4 Fe2 124.96(13)
Fe4 C4 Fe2 78.06(6)
N2 C4 Fe1 128.56(13)
Fe4 C4 Fe1 78.93(6)
Fe2 C4 Fe1 78.71(6)
N1 C5 C6 124.38(15)
N1 C5 C10 117.27(16)
C6 C5 C10 118.35(16)
C7 C6 C5 120.11(17)
C8 C7 C6 120.96(18)
C7 C8 C9 119.43(17)
C10 C9 C8 120.41(17)
C9 C10 C5 120.71(18)
N2 C11 C12 125.18(16)
N2 C11 C16 116.83(16)
C12 C11 C16 117.99(16)
C13 C12 C11 120.59(18)
C12 C13 C14 120.62(19)
C15 C14 C13 119.01(18)
C14 C15 C16 121.21(18)
C15 C16 C11 120.56(18)
C21 C17 C18 106.86(17)
C21 C17 C22 126.39(17)
C18 C17 C22 126.64(17)
C21 C17 Fe1 70.00(9)
C18 C17 Fe1 69.94(10)
C22 C17 Fe1 128.14(12)
C19 C18 C17 108.47(17)
C19 C18 Fe1 70.87(11)
C17 C18 Fe1 71.16(10)
C20 C19 C18 107.92(17)
C20 C19 Fe1 71.04(11)
C18 C19 Fe1 70.24(10)
C19 C20 C21 108.10(18)
C19 C20 Fe1 70.71(11)
C21 C20 Fe1 70.06(9)
C17 C21 C20 108.64(17)
C17 C21 Fe1 71.32(9)
C20 C21 Fe1 71.11(10)
C27 C23 C24 106.95(17)
C27 C23 C28 126.70(18)
C24 C23 C28 126.26(18)
C27 C23 Fe2 69.80(9)
C24 C23 Fe2 69.61(10)
C28 C23 Fe2 128.20(13)
C25 C24 C23 108.34(18)
C25 C24 Fe2 70.78(11)
C23 C24 Fe2 71.53(10)
C26 C25 C24 108.05(18)
C26 C25 Fe2 71.36(11)
C24 C25 Fe2 70.18(10)
C25 C26 C27 108.17(18)
C25 C26 Fe2 70.44(11)
C27 C26 Fe2 69.96(10)
C23 C27 C26 108.44(18)
C23 C27 Fe2 71.46(10)
C26 C27 Fe2 71.20(10)
C30 C29 C33 107.36(15)
C30 C29 C34 126.73(16)
C33 C29 C34 125.91(16)
C30 C29 Fe3 70.16(10)
C33 C29 Fe3 69.18(9)
C34 C29 Fe3 125.72(12)
C29 C30 C31 108.04(17)
C29 C30 Fe3 70.82(9)
C31 C30 Fe3 69.13(10)
C32 C31 C30 108.41(17)
C32 C31 Fe3 70.22(10)
C30 C31 Fe3 71.38(10)
C33 C32 C31 107.80(16)
C33 C32 Fe3 70.72(10)
C31 C32 Fe3 70.12(11)
C32 C33 C29 108.39(17)
C32 C33 Fe3 69.91(10)
C29 C33 Fe3 71.16(9)
C36 C35 C39 106.53(18)
C36 C35 C40 127.37(19)
C39 C35 C40 125.94(17)
C36 C35 Fe4 69.87(10)
C39 C35 Fe4 69.34(10)
C40 C35 Fe4 129.09(13)
C35 C36 C37 108.34(19)
C35 C36 Fe4 70.99(10)
C37 C36 Fe4 69.94(11)
C38 C37 C36 108.63(18)
C38 C37 Fe4 70.86(11)
C36 C37 Fe4 70.66(11)
C37 C38 C39 106.9(2)
C37 C38 Fe4 70.02(11)
C39 C38 Fe4 69.87(10)
C38 C39 C35 109.55(18)
C38 C39 Fe4 70.87(11)
C35 C39 Fe4 71.35(10)
C3 N1 C5 130.85(15)
C4 N2 C11 139.53(16)

loop_
_geom_bond_atom_site_label_1
_geom_bond_atom_site_label_2
_geom_bond_distance
Fe1 C1 1.9440(16)
Fe1 C4 2.0695(16)
Fe1 C3 2.0752(16)
Fe1 C21 2.1226(16)
Fe1 C18 2.1238(17)
Fe1 C19 2.1320(18)
Fe1 C20 2.1363(17)
Fe1 C17 2.1399(16)
Fe1 Fe3 2.4963(3)
Fe1 Fe4 2.5387(3)
Fe1 Fe2 2.6177(3)
Fe2 C2 1.9456(16)
Fe2 C3 2.0555(16)
Fe2 C4 2.0585(16)
Fe2 C24 2.1199(18)
Fe2 C27 2.1235(17)
Fe2 C25 2.1278(18)
Fe2 C26 2.1397(19)
Fe2 C23 2.1453(16)
Fe2 Fe3 2.5021(3)
Fe2 Fe4 2.5082(3)
Fe3 C3 1.9074(16)
Fe3 C2 1.9657(16)
Fe3 C1 1.9740(16)
Fe3 C31 2.0868(18)
Fe3 C32 2.0882(18)
Fe3 C33 2.0987(17)
Fe3 C30 2.1164(17)
Fe3 C29 2.1250(16)
Fe4 C4 1.9207(16)
Fe4 C2 1.9616(16)
Fe4 C1 1.9738(16)
Fe4 C39 2.1000(17)
Fe4 C37 2.1022(19)
Fe4 C36 2.1117(19)
Fe4 C38 2.1131(19)
Fe4 C35 2.1264(17)
C1 C2 1.506(2)
C3 N1 1.266(2)
C4 N2 1.261(2)
C5 N1 1.397(2)
C5 C6 1.405(3)
C5 C10 1.410(2)
C6 C7 1.392(2)
C7 C8 1.387(3)
C8 C9 1.389(3)
C9 C10 1.387(3)
C11 N2 1.382(2)
C11 C12 1.404(3)
C11 C16 1.406(2)
C12 C13 1.387(3)
C13 C14 1.392(3)
C14 C15 1.379(3)
C15 C16 1.381(3)
C17 C21 1.412(2)
C17 C18 1.420(3)
C17 C22 1.495(3)
C18 C19 1.417(3)
C19 C20 1.398(3)
C20 C21 1.416(3)
C23 C27 1.416(3)
C23 C24 1.419(3)
C23 C28 1.496(3)
C24 C25 1.419(3)
C25 C26 1.397(3)
C26 C27 1.417(3)
C29 C30 1.416(2)
C29 C33 1.433(2)
C29 C34 1.494(2)
C30 C31 1.420(3)
C31 C32 1.416(3)
C32 C33 1.410(3)
C35 C36 1.420(3)
C35 C39 1.422(3)
C35 C40 1.494(3)
C36 C37 1.420(3)
C37 C38 1.411(3)
C38 C39 1.416(3)
